data_9005747
loop_
_publ_author_name
'Fernandez-Carrasco L'
'Rius, J.'

_publ_section_title
;
 Synthesis and crystal structure determination of hydrated
 potassium dawsonite from powder diffraction data
;
_journal_name_full 'European Journal of Mineralogy'
_journal_page_first 99
_journal_page_last 104
_journal_paper_doi 10.1127/0935-1221/2006/0018-0099
_journal_volume 18
_journal_year 2006
_chemical_formula_structural KAl(CO3)(OH)2*H2O
_chemical_formula_sum 'C H4 Al K O6'
_space_group_IT_number 33
_symmetry_space_group_name_Hall 'P 2c -2n'
_symmetry_space_group_name_H-M 'P n a 21'
_cell_angle_alpha 90
_cell_angle_beta 90
_cell_angle_gamma 90
_cell_formula_units_Z 4
_cell_length_a 8.3312
_cell_length_b 11.2670
_cell_length_c 5.661
_cell_volume 531.385
_database_code_amcsd 0007140
_exptl_crystal_density_diffrn 2.226
_cod_original_formula_sum 'K Al C O6 H4'
_cod_database_code 9005747
_amcsd_formula_title KAl(CO3)(OH)2*H2O

loop_
_space_group_symop_operation_xyz
x,y,z
1/2+x,1/2-y,z
1/2-x,1/2+y,1/2+z
-x,-y,1/2+z

loop_
_atom_site_label
_atom_site_fract_x
_atom_site_fract_y
_atom_site_fract_z
_atom_site_U_iso_or_equiv
_atom_site_type_symbol
_atom_site_attached_hydrogens
K 0.19320 0.22110 0.74270 0.06333 K 0
Al 0.49820 0.00470 0.00000 0.03420 Al 0
C 0.44540 0.21640 0.26600 0.04053 C 0
O3 0.45670 0.16820 0.05920 0.04053 O 0
O4 0.45060 0.16040 0.46530 0.04053 O 0
O5 0.39630 0.32500 0.25780 0.04433 O 0
O-H1 0.65250 0.00290 0.24780 0.02533 O 1
O-H2 0.36040 -0.04060 0.25070 0.02533 O 1
Wat6 0.52510 0.54960 0.37250 0.06713 O 2

loop_
_cod_changelog_entry_id
_cod_changelog_entry_author
_cod_changelog_entry_date
_cod_changelog_entry_text
1
;cod-tools version 3.8.0
Id: cif_guess_AMCSD_atom_types 9574 2023-05-10 09:00:05Z saulius
;
2023-05-10T18:50:21+03:00
;Derived atom types and hydrogen counts
from atom names that follow the AMCSD naming convention
(Wat == water, O-H == hydroxyl).
;

loop_
_cod_related_entry_id
_cod_related_entry_database
_cod_related_entry_code
1 AMCSD 0007140
